data_1571986
loop_
_publ_author_name
'Yang, Wenbang'
'White, Andrew J. P.'
'Crimmin, Mark R.'

_publ_section_title
;
 Cross-coupling of CO and an isocyanide mediated by a tetrameric magnesium
 hydride cluster.
;
_journal_issue 30
_journal_name_full 'Chemical science'
_journal_page_first 11807
_journal_page_last 11813
_journal_paper_doi 10.1039/d4sc02638a
_journal_volume 15
_journal_year 2024
_chemical_formula_moiety 'C86 H118 Mg4 N10, 1.5(C4 H10 O)'
_chemical_formula_sum 'C92 H133 Mg4 N10 O1.5'
_chemical_formula_weight 1500.32
_space_group_crystal_system monoclinic
_space_group_IT_number 14
_space_group_name_Hall '-P 2ybc'
_space_group_name_H-M_alt 'P 1 21/c 1'
_atom_sites_solution_hydrogens mixed
_audit_creation_method SHELXL-2018/3
_audit_update_record
;
2024-01-26 deposited with the CCDC.	2024-06-24 downloaded from the CCDC.
;
_cell_angle_alpha 90
_cell_angle_beta 93.6657(9)
_cell_angle_gamma 90
_cell_formula_units_Z 4
_cell_length_a 20.0772(2)
_cell_length_b 15.05708(15)
_cell_length_c 30.2204(3)
_cell_measurement_reflns_used 11649
_cell_measurement_temperature 173(2)
_cell_measurement_theta_max 73.4680
_cell_measurement_theta_min 3.9120
_cell_volume 9117.06(16)
_computing_cell_refinement 'CrysAlisPro, Rigaku OD'
_computing_data_collection 'CrysAlisPro, Rigaku OD'
_computing_data_reduction 'CrysAlisPro, Rigaku OD'
_computing_molecular_graphics 'Bruker SHELXTL'
_computing_publication_material 'CIFTAB-2014 (Sheldrick, 2017)'
_computing_structure_refinement 'SHELXL-2018/3 (Sheldrick, 2018)'
_computing_structure_solution 'SHELXS-2014 (Sheldrick, 2017)'
_diffrn_ambient_temperature 173(2)
_diffrn_detector_area_resol_mean 10.4115
_diffrn_measured_fraction_theta_full 0.985
_diffrn_measured_fraction_theta_max 0.950
_diffrn_measurement_device_type 'Agilent Xcalibur PX Ultra A'
_diffrn_measurement_method 'omega scans'
_diffrn_radiation_type CuK\a
_diffrn_radiation_wavelength 1.54184
_diffrn_reflns_av_R_equivalents 0.0305
_diffrn_reflns_av_unetI/netI 0.0448
_diffrn_reflns_Laue_measured_fraction_full 0.985
_diffrn_reflns_Laue_measured_fraction_max 0.950
_diffrn_reflns_limit_h_max 24
_diffrn_reflns_limit_h_min -20
_diffrn_reflns_limit_k_max 18
_diffrn_reflns_limit_k_min -17
_diffrn_reflns_limit_l_max 17
_diffrn_reflns_limit_l_min -37
_diffrn_reflns_number 30683
_diffrn_reflns_point_group_measured_fraction_full 0.985
_diffrn_reflns_point_group_measured_fraction_max 0.950
_diffrn_reflns_theta_full 67.684
_diffrn_reflns_theta_max 73.681
_diffrn_reflns_theta_min 3.281
_diffrn_source 'Enhance Ultra (Cu) X-ray Source'
_exptl_absorpt_coefficient_mu 0.745
_exptl_absorpt_correction_T_max 0.949
_exptl_absorpt_correction_T_min 0.820
_exptl_absorpt_correction_type analytical
_exptl_absorpt_process_details
; 
CrysAlisPro 1.171.38.46 (Rigaku Oxford Diffraction, 2015) 
Analytical numeric absorption correction using a multifaceted crystal 
model based on expressions derived by R.C. Clark & J.S. Reid. 
(Clark, R. C. & Reid, J. S. (1995). Acta Cryst. A51, 887-897) 
Empirical absorption correction using spherical harmonics, 
implemented in SCALE3 ABSPACK scaling algorithm. 
;
_exptl_crystal_colour Yellow
_exptl_crystal_density_diffrn 1.093
_exptl_crystal_description blocks
_exptl_crystal_F_000 3260
_exptl_crystal_size_max 0.417
_exptl_crystal_size_mid 0.273
_exptl_crystal_size_min 0.096
_refine_diff_density_max 0.388
_refine_diff_density_min -0.209
_refine_diff_density_rms 0.038
_refine_ls_extinction_method none
_refine_ls_goodness_of_fit_ref 1.031
_refine_ls_hydrogen_treatment mixed
_refine_ls_matrix_type full
_refine_ls_number_parameters 1055
_refine_ls_number_reflns 17484
_refine_ls_number_restraints 232
_refine_ls_restrained_S_all 1.029
_refine_ls_R_factor_all 0.0614
_refine_ls_R_factor_gt 0.0454
_refine_ls_shift/su_max 0.001
_refine_ls_shift/su_mean 0.000
_refine_ls_structure_factor_coef Fsqd
_refine_ls_weighting_details 'w=1/[\s^2^(Fo^2^)+(0.0644P)^2^+0.7242P] where P=(Fo^2^+2Fc^2^)/3'
_refine_ls_weighting_scheme calc
_refine_ls_wR_factor_gt 0.1173
_refine_ls_wR_factor_ref 0.1316
_reflns_Friedel_coverage 0.000
_reflns_number_gt 13517
_reflns_number_total 17484
_reflns_threshold_expression 'I > 2\s(I)'
_cod_data_source_file d4sc02638a3.cif
_cod_data_source_block 2a
_cod_depositor_comments 'Adding full bibliography for 1571986--1571991.cif.'
_cod_original_cell_volume 9117.04(15)
_cod_original_sg_symbol_H-M 'P 21/c'
_cod_original_formula_sum 'C92 H133 Mg4 N10 O1.50'
_cod_database_code 1571986
_shelx_shelxl_version_number 2018/3
_shelx_space_group_comment
; 
The symmetry employed for this shelxl refinement is uniquely defined 
by the following loop, which should always be used as a source of 
symmetry information in preference to the above space-group names. 
They are only intended as comments. 
;

loop_
_space_group_symop_operation_xyz
'x, y, z'
'-x, y+1/2, -z+1/2'
'-x, -y, -z'
'x, -y-1/2, z-1/2'

loop_
_atom_site_label
_atom_site_type_symbol
_atom_site_fract_x
_atom_site_fract_y
_atom_site_fract_z
_atom_site_U_iso_or_equiv
_atom_site_adp_type
_atom_site_occupancy
_atom_site_site_symmetry_order
_atom_site_calc_flag
_atom_site_refinement_flags_posn
_atom_site_refinement_flags_adp
_atom_site_refinement_flags_occupancy
_atom_site_disorder_assembly
_atom_site_disorder_group
Mg1 Mg 0.23628(2) 0.69119(4) 0.46729(2) 0.03134(11) Uani 1 1 d . . . . .
Mg2 Mg 0.32323(2) 0.77855(3) 0.35417(2) 0.02929(11) Uani 1 1 d . . . . .
Mg3 Mg 0.25230(2) 0.54243(3) 0.37808(2) 0.03151(11) Uani 1 1 d . . . . .
Mg4 Mg 0.14923(3) 0.73487(4) 0.35170(2) 0.03216(12) Uani 1 1 d . . . . .
H1 H 0.2321(12) 0.5949(16) 0.4299(7) 0.057(6) Uiso 1 1 d . . . . .
H2 H 0.2383(13) 0.7496(17) 0.3417(8) 0.065(7) Uiso 1 1 d . . . . .
N1 N 0.27783(7) 0.66038(10) 0.52976(4) 0.0347(3) Uani 1 1 d . . . . .
C1 C 0.34367(9) 0.65242(12) 0.53778(5) 0.0374(3) Uani 1 1 d . . . . .
C2 C 0.39081(8) 0.68523(12) 0.50969(5) 0.0389(4) Uani 1 1 d . . . . .
H2A H 0.435568 0.666926 0.516544 0.047 Uiso 1 1 calc R U . . .
C3 C 0.38087(8) 0.74185(11) 0.47253(5) 0.0347(3) Uani 1 1 d . . . . .
N3 N 0.32101(7) 0.76003(9) 0.45366(4) 0.0325(3) Uani 1 1 d . . . . .
C4 C 0.37195(10) 0.60678(15) 0.57955(6) 0.0499(4) Uani 1 1 d . . . . .
H4A H 0.348757 0.628262 0.605029 0.075 Uiso 1 1 calc R U . . .
H4B H 0.419682 0.620103 0.584030 0.075 Uiso 1 1 calc R U . . .
H4C H 0.365699 0.542453 0.576590 0.075 Uiso 1 1 calc R U . . .
C5 C 0.44230(9) 0.78554(13) 0.45577(6) 0.0444(4) Uani 1 1 d . . . . .
H5A H 0.442133 0.778328 0.423533 0.067 Uiso 1 1 calc R U . . .
H5B H 0.482395 0.757659 0.469804 0.067 Uiso 1 1 calc R U . . .
H5C H 0.442166 0.848932 0.463117 0.067 Uiso 1 1 calc R U . . .
N6 N 0.32117(7) 0.82370(9) 0.41805(4) 0.0323(3) Uani 1 1 d . . . . .
C6 C 0.31431(9) 0.90726(12) 0.42957(5) 0.0376(3) Uani 1 1 d . . . . .
C7 C 0.31758(9) 0.97829(12) 0.39952(6) 0.0410(4) Uani 1 1 d . . . . .
H7A H 0.304797 1.034583 0.410373 0.049 Uiso 1 1 calc R U . . .
C8 C 0.33707(8) 0.97753(11) 0.35583(5) 0.0358(3) Uani 1 1 d . . . . .
N8 N 0.34956(7) 0.90407(9) 0.33297(4) 0.0332(3) Uani 1 1 d . . . . .
C9 C 0.30390(14) 0.93111(15) 0.47745(6) 0.0596(6) Uani 1 1 d . . . . .
H9A H 0.267407 0.895306 0.488071 0.089 Uiso 1 1 calc R U . . .
H9B H 0.292608 0.994250 0.479403 0.089 Uiso 1 1 calc R U . . .
H9C H 0.344954 0.919171 0.495785 0.089 Uiso 1 1 calc R U . . .
C10 C 0.34463(11) 1.06778(12) 0.33461(6) 0.0476(4) Uani 1 1 d . . . . .
H10A H 0.391346 1.076903 0.328144 0.071 Uiso 1 1 calc R U . . .
H10B H 0.331059 1.114089 0.354967 0.071 Uiso 1 1 calc R U . . .
H10C H 0.316359 1.070739 0.306984 0.071 Uiso 1 1 calc R U . . .
C11 C 0.23420(8) 0.63982(13) 0.56420(5) 0.0402(4) Uani 1 1 d . . . . .
C12 C 0.21164(9) 0.71022(15) 0.58997(5) 0.0462(4) Uani 1 1 d . . . . .
C13 C 0.16363(10) 0.69182(19) 0.62028(6) 0.0585(6) Uani 1 1 d . . . . .
H13A H 0.147570 0.738638 0.637780 0.070 Uiso 1 1 calc R U . . .
C14 C 0.13927(11) 0.6074(2) 0.62522(7) 0.0665(7) Uani 1 1 d . . . . .
H14A H 0.105896 0.596625 0.645471 0.080 Uiso 1 1 calc R U . . .
C15 C 0.16311(11) 0.53865(19) 0.60093(7) 0.0626(6) Uani 1 1 d . . . . .
H15A H 0.146748 0.480284 0.605227 0.075 Uiso 1 1 calc R U . . .
C16 C 0.21114(10) 0.55272(15) 0.56989(6) 0.0487(4) Uani 1 1 d . . . . .
C17 C 0.23859(12) 0.80335(16) 0.58549(7) 0.0587(5) Uani 1 1 d . . . . .
H17A H 0.244514 0.813088 0.553241 0.070 Uiso 1 1 calc R U . . .
C18 C 0.19145(16) 0.8754(2) 0.59987(10) 0.0855(9) Uani 1 1 d . . . . .
H18A H 0.146430 0.864025 0.586625 0.128 Uiso 1 1 calc R U . . .
H18B H 0.206933 0.933392 0.590007 0.128 Uiso 1 1 calc R U . . .
H18C H 0.190627 0.875126 0.632263 0.128 Uiso 1 1 calc R U . . .
C19 C 0.30611(14) 0.8155(2) 0.60932(12) 0.0857(8) Uani 1 1 d . . . . .
H19A H 0.302362 0.807756 0.641262 0.129 Uiso 1 1 calc R U . . .
H19B H 0.322725 0.875351 0.603555 0.129 Uiso 1 1 calc R U . . .
H19C H 0.337204 0.771413 0.598665 0.129 Uiso 1 1 calc R U . . .
C20 C 0.23707(13) 0.47388(16) 0.54497(9) 0.0646(6) Uani 1 1 d . . . . .
H20A H 0.275480 0.494694 0.528191 0.078 Uiso 1 1 calc R U . . .
C21 C 0.26306(18) 0.4023(2) 0.57782(14) 0.1021(11) Uani 1 1 d . . . . .
H21A H 0.294659 0.428961 0.600034 0.153 Uiso 1 1 calc R U . . .
H21B H 0.285578 0.355575 0.561818 0.153 Uiso 1 1 calc R U . . .
H21C H 0.225528 0.376499 0.592592 0.153 Uiso 1 1 calc R U . . .
C22 C 0.18520(16) 0.43425(19) 0.51182(10) 0.0815(8) Uani 1 1 d . . . . .
H22A H 0.145409 0.417790 0.527111 0.122 Uiso 1 1 calc R U . . .
H22B H 0.203675 0.381315 0.498254 0.122 Uiso 1 1 calc R U . . .
H22C H 0.173079 0.478094 0.488727 0.122 Uiso 1 1 calc R U . . .
C23 C 0.37898(9) 0.91516(11) 0.29096(5) 0.0354(3) Uani 1 1 d . . . . .
C24 C 0.44872(9) 0.92489(11) 0.29009(6) 0.0420(4) Uani 1 1 d . . . . .
C25 C 0.47651(11) 0.92308(13) 0.24881(7) 0.0526(5) Uani 1 1 d . . . . .
H25A H 0.523574 0.927217 0.247584 0.063 Uiso 1 1 calc R U . . .
C26 C 0.43725(12) 0.91543(14) 0.20986(6) 0.0541(5) Uani 1 1 d . . . . .
H26A H 0.457284 0.912888 0.182252 0.065 Uiso 1 1 calc R U . . .
C27 C 0.36932(12) 0.91152(13) 0.21114(6) 0.0512(5) Uani 1 1 d . . . . .
H27A H 0.342521 0.908363 0.184120 0.061 Uiso 1 1 calc R U . . .
C28 C 0.33851(10) 0.91208(12) 0.25124(5) 0.0420(4) Uani 1 1 d . . . . .
C29 C 0.49306(9) 0.93810(13) 0.33220(7) 0.0464(4) Uani 1 1 d . . . . .
H29A H 0.463446 0.953044 0.356514 0.056 Uiso 1 1 calc R U . . .
C30 C 0.54183(15) 1.01507(19) 0.32826(10) 0.0794(8) Uani 1 1 d . . . . .
H30A H 0.572307 1.001758 0.305077 0.119 Uiso 1 1 calc R U . . .
H30B H 0.567540 1.023382 0.356626 0.119 Uiso 1 1 calc R U . . .
H30C H 0.516934 1.069484 0.320552 0.119 Uiso 1 1 calc R U . . .
C31 C 0.53097(13) 0.85491(16) 0.34574(9) 0.0674(6) Uani 1 1 d . . . . .
H31A H 0.499372 0.806493 0.349950 0.101 Uiso 1 1 calc R U . . .
H31B H 0.557582 0.865652 0.373543 0.101 Uiso 1 1 calc R U . . .
H31C H 0.560582 0.838529 0.322507 0.101 Uiso 1 1 calc R U . . .
C32 C 0.26318(10) 0.91079(15) 0.25055(6) 0.0508(5) Uani 1 1 d . . . . .
H32A H 0.250373 0.918344 0.281765 0.061 Uiso 1 1 calc R U . . .
C33 C 0.23374(12) 0.82292(18) 0.23332(7) 0.0632(6) Uani 1 1 d . . . . .
H33A H 0.247469 0.812202 0.203243 0.095 Uiso 1 1 calc R U . . .
H33B H 0.184934 0.825678 0.232840 0.095 Uiso 1 1 calc R U . . .
H33C H 0.249933 0.774498 0.252833 0.095 Uiso 1 1 calc R U . . .
C34 C 0.23324(14) 0.98873(19) 0.22335(8) 0.0705(7) Uani 1 1 d . . . . .
H34A H 0.250260 1.044771 0.236099 0.106 Uiso 1 1 calc R U . . .
H34B H 0.184496 0.987466 0.223926 0.106 Uiso 1 1 calc R U . . .
H34C H 0.245812 0.983774 0.192644 0.106 Uiso 1 1 calc R U . . .
N41 N 0.25709(7) 0.40552(9) 0.37858(4) 0.0350(3) Uani 1 1 d . . . . .
C41 C 0.20229(9) 0.35734(12) 0.38240(6) 0.0397(4) Uani 1 1 d . . . . .
C42 C 0.13768(9) 0.39272(12) 0.37765(6) 0.0431(4) Uani 1 1 d . . . . .
H42A H 0.103452 0.357378 0.388969 0.052 Uiso 1 1 calc R U . . .
C43 C 0.11694(8) 0.47431(12) 0.35815(6) 0.0391(4) Uani 1 1 d . . . . .
N43 N 0.15929(7) 0.53552(9) 0.34593(4) 0.0339(3) Uani 1 1 d . . . . .
C44 C 0.20792(11) 0.25836(13) 0.39102(8) 0.0560(5) Uani 1 1 d . . . . .
H44A H 0.222749 0.228551 0.364547 0.084 Uiso 1 1 calc R U . . .
H44B H 0.164285 0.234911 0.398005 0.084 Uiso 1 1 calc R U . . .
H44C H 0.240364 0.247633 0.416065 0.084 Uiso 1 1 calc R U . . .
C45 C 0.04249(9) 0.48837(15) 0.35102(8) 0.0566(5) Uani 1 1 d . . . . .
H45A H 0.030540 0.545884 0.363460 0.085 Uiso 1 1 calc R U . . .
H45B H 0.018996 0.440869 0.365798 0.085 Uiso 1 1 calc R U . . .
H45C H 0.029667 0.487470 0.319186 0.085 Uiso 1 1 calc R U . . .
N46 N 0.13172(7) 0.61255(9) 0.32363(4) 0.0345(3) Uani 1 1 d . . . . .
C46 C 0.11567(8) 0.60608(12) 0.28072(6) 0.0381(3) Uani 1 1 d . . . . .
C47 C 0.08489(9) 0.67704(13) 0.25616(6) 0.0421(4) Uani 1 1 d . . . . .
H47A H 0.081997 0.669829 0.224865 0.051 Uiso 1 1 calc R U . . .
C48 C 0.05845(8) 0.75545(12) 0.27157(6) 0.0398(4) Uani 1 1 d . . . . .
N48 N 0.07096(7) 0.78673(10) 0.31285(5) 0.0366(3) Uani 1 1 d . . . . .
C49 C 0.12822(11) 0.52166(14) 0.25559(7) 0.0533(5) Uani 1 1 d . . . . .
H49A H 0.170558 0.495321 0.266946 0.080 Uiso 1 1 calc R U . . .
H49B H 0.130426 0.535253 0.224005 0.080 Uiso 1 1 calc R U . . .
H49C H 0.091805 0.479605 0.259511 0.080 Uiso 1 1 calc R U . . .
C50 C 0.01252(11) 0.80736(16) 0.23915(7) 0.0558(5) Uani 1 1 d . . . . .
H50A H -0.032376 0.809508 0.250068 0.084 Uiso 1 1 calc R U . . .
H50B H 0.010668 0.778157 0.210113 0.084 Uiso 1 1 calc R U . . .
H50C H 0.029612 0.867930 0.236332 0.084 Uiso 1 1 calc R U . . .
C51 C 0.31883(8) 0.36186(10) 0.37132(6) 0.0363(3) Uani 1 1 d . . . . .
C52 C 0.33287(9) 0.34149(12) 0.32727(6) 0.0418(4) Uani 1 1 d . . . . .
C53 C 0.39521(10) 0.30678(13) 0.31929(7) 0.0500(4) Uani 1 1 d . . . . .
H53A H 0.405200 0.293183 0.289735 0.060 Uiso 1 1 calc R U . . .
C54 C 0.44286(10) 0.29169(14) 0.35349(8) 0.0530(5) Uani 1 1 d . . . . .
H54A H 0.485176 0.267971 0.347435 0.064 Uiso 1 1 calc R U . . .
C55 C 0.42868(10) 0.31123(14) 0.39642(7) 0.0502(4) Uani 1 1 d . . . . .
H55A H 0.461670 0.301114 0.419829 0.060 Uiso 1 1 calc R U . . .
C56 C 0.36640(9) 0.34580(12) 0.40620(6) 0.0429(4) Uani 1 1 d . . . . .
C57 C 0.28240(11) 0.35877(15) 0.28874(6) 0.0521(5) Uani 1 1 d . . . . .
H57A H 0.241894 0.385446 0.301052 0.063 Uiso 1 1 calc R U . . .
C58 C 0.30877(15) 0.42502(19) 0.25617(8) 0.0736(7) Uani 1 1 d . . . . .
H58A H 0.348092 0.400121 0.243072 0.110 Uiso 1 1 calc R U . . .
H58B H 0.321123 0.480254 0.271767 0.110 Uiso 1 1 calc R U . . .
H58C H 0.274100 0.437400 0.232670 0.110 Uiso 1 1 calc R U . . .
C59 C 0.26104(19) 0.2732(2) 0.26522(11) 0.0934(10) Uani 1 1 d . . . . .
H59A H 0.299808 0.245565 0.252672 0.140 Uiso 1 1 calc R U . . .
H59B H 0.227126 0.286434 0.241367 0.140 Uiso 1 1 calc R U . . .
H59C H 0.242412 0.232377 0.286470 0.140 Uiso 1 1 calc R U . . .
C60 C 0.35283(10) 0.36438(16) 0.45420(7) 0.0535(5) Uani 1 1 d . . . . .
H60A H 0.304381 0.378973 0.455349 0.064 Uiso 1 1 calc R U . . .
C61 C 0.36728(16) 0.2819(2) 0.48294(9) 0.0849(9) Uani 1 1 d . . . . .
H61A H 0.341047 0.231705 0.470694 0.127 Uiso 1 1 calc R U . . .
H61B H 0.355126 0.293718 0.513274 0.127 Uiso 1 1 calc R U . . .
H61C H 0.414909 0.267500 0.483216 0.127 Uiso 1 1 calc R U . . .
C62 C 0.39285(15) 0.4434(2) 0.47265(9) 0.0791(8) Uani 1 1 d . . . . .
H62A H 0.440611 0.431345 0.471075 0.119 Uiso 1 1 calc R U . . .
H62B H 0.382936 0.453218 0.503601 0.119 Uiso 1 1 calc R U . . .
H62C H 0.380785 0.496441 0.455152 0.119 Uiso 1 1 calc R U . . .
C63 C 0.02517(8) 0.84969(12) 0.33000(6) 0.0398(4) Uani 1 1 d . . . . .
C64 C -0.03197(9) 0.81644(14) 0.34922(7) 0.0467(4) Uani 1 1 d . . . . .
C65 C -0.07504(10) 0.87596(16) 0.36798(7) 0.0567(5) Uani 1 1 d . . . . .
H65A H -0.114107 0.854404 0.380535 0.068 Uiso 1 1 calc R U . . .
C66 C -0.06184(11) 0.96545(17) 0.36859(8) 0.0613(6) Uani 1 1 d . . . . .
H66A H -0.091727 1.005260 0.381536 0.074 Uiso 1 1 calc R U . . .
C67 C -0.00539(11) 0.99771(15) 0.35047(8) 0.0574(5) Uani 1 1 d . . . . .
H67A H 0.003491 1.059673 0.351438 0.069 Uiso 1 1 calc R U . . .
C68 C 0.03911(9) 0.94073(13) 0.33067(6) 0.0450(4) Uani 1 1 d . . . . .
C69 C -0.04650(10) 0.71763(16) 0.35172(9) 0.0612(6) Uani 1 1 d . . . . .
H69A H -0.006854 0.685005 0.341577 0.073 Uiso 1 1 calc R U . . .
C70 C -0.10662(19) 0.6914(2) 0.32161(10) 0.0948(10) Uani 1 1 d . . . . .
H70A H -0.147117 0.716459 0.333112 0.142 Uiso 1 1 calc R U . . .
H70B H -0.110259 0.626506 0.320591 0.142 Uiso 1 1 calc R U . . .
H70C H -0.101343 0.714248 0.291674 0.142 Uiso 1 1 calc R U . . .
C71 C -0.05748(15) 0.6877(2) 0.39893(10) 0.0841(8) Uani 1 1 d . . . . .
H71A H -0.021968 0.711744 0.419233 0.126 Uiso 1 1 calc R U . . .
H71B H -0.056712 0.622653 0.400342 0.126 Uiso 1 1 calc R U . . .
H71C H -0.100820 0.709375 0.407531 0.126 Uiso 1 1 calc R U . . .
C72 C 0.10141(11) 0.97863(14) 0.31221(8) 0.0541(5) Uani 1 1 d . . . . .
H72A H 0.119132 0.933491 0.291728 0.065 Uiso 1 1 calc R U . . .
C73 C 0.15462(13) 0.9951(2) 0.34937(10) 0.0788(7) Uani 1 1 d . . . . .
H73A H 0.138124 1.038477 0.370222 0.118 Uiso 1 1 calc R U . . .
H73B H 0.195024 1.018155 0.336881 0.118 Uiso 1 1 calc R U . . .
H73C H 0.165008 0.939223 0.364959 0.118 Uiso 1 1 calc R U . . .
C74 C 0.08766(16) 1.0636(2) 0.28585(12) 0.0920(10) Uani 1 1 d . . . . .
H74A H 0.055104 1.051485 0.261031 0.138 Uiso 1 1 calc R U . . .
H74B H 0.129271 1.085200 0.274388 0.138 Uiso 1 1 calc R U . . .
H74C H 0.069765 1.108849 0.305161 0.138 Uiso 1 1 calc R U . . .
C80 C 0.12213(8) 0.76444(11) 0.41877(5) 0.0372(3) Uani 1 1 d . . . . .
H80A H 0.083479 0.800980 0.417211 0.045 Uiso 1 1 calc R U . . .
N81 N 0.14023(7) 0.74969(10) 0.46011(4) 0.0368(3) Uani 1 1 d D . . . .
C82 C 0.09313(13) 0.7788(3) 0.49152(8) 0.0497(9) Uani 0.820(11) 1 d DG U P A 1
C83 C 0.08259(15) 0.8684(3) 0.49959(12) 0.0709(14) Uani 0.820(11) 1 d DG U P A 1
C84 C 0.03733(18) 0.8941(4) 0.53009(12) 0.109(3) Uani 0.820(11) 1 d DG U P A 1
H84A H 0.030120 0.955388 0.535605 0.131 Uiso 0.820(11) 1 calc R U P A 1
C85 C 0.00261(17) 0.8302(5) 0.55252(8) 0.121(3) Uani 0.820(11) 1 d DG U P A 1
H85A H -0.028322 0.847778 0.573367 0.146 Uiso 0.820(11) 1 calc R U P A 1
C86 C 0.01315(14) 0.7406(5) 0.54445(8) 0.105(2) Uani 0.820(11) 1 d DG U P A 1
H86A H -0.010572 0.696894 0.559785 0.126 Uiso 0.820(11) 1 calc R U P A 1
C87 C 0.05841(13) 0.7149(3) 0.51396(8) 0.0654(11) Uani 0.820(11) 1 d DG U P A 1
C88 C 0.1153(3) 0.9400(3) 0.4738(3) 0.0997(19) Uani 0.820(11) 1 d D U P A 1
H88A H 0.120465 0.993736 0.491990 0.150 Uiso 0.820(11) 1 calc R U P A 1
H88B H 0.087444 0.953361 0.446766 0.150 Uiso 0.820(11) 1 calc R U P A 1
H88C H 0.159279 0.919624 0.465736 0.150 Uiso 0.820(11) 1 calc R U P A 1
C89 C 0.06511(19) 0.6188(4) 0.50314(17) 0.0803(15) Uani 0.820(11) 1 d D U P A 1
H89A H 0.031833 0.584626 0.518302 0.121 Uiso 0.820(11) 1 calc R U P A 1
H89B H 0.109959 0.598294 0.512964 0.121 Uiso 0.820(11) 1 calc R U P A 1
H89C H 0.057923 0.610371 0.471032 0.121 Uiso 0.820(11) 1 calc R U P A 1
C82' C 0.0926(7) 0.7573(7) 0.4935(4) 0.040(3) Uiso 0.180(11) 1 d DG . P A 2
C83' C 0.0767(7) 0.8414(6) 0.5086(5) 0.059(4) Uiso 0.180(11) 1 d DG . P A 2
C84' C 0.0280(6) 0.8513(6) 0.5390(4) 0.050(4) Uiso 0.180(11) 1 d DG . P A 2
H84B H 0.017119 0.908751 0.549292 0.060 Uiso 0.180(11) 1 calc R U P A 2
C85' C -0.0048(5) 0.7771(7) 0.5542(4) 0.063(4) Uiso 0.180(11) 1 d DG . P A 2
H85B H -0.038005 0.783816 0.574969 0.076 Uiso 0.180(11) 1 calc R U P A 2
C86' C 0.0112(6) 0.6930(6) 0.5391(4) 0.060(4) Uiso 0.180(11) 1 d DG . P A 2
H86B H -0.011219 0.642246 0.549558 0.072 Uiso 0.180(11) 1 calc R U P A 2
C87' C 0.0598(6) 0.6831(5) 0.5088(4) 0.026(3) Uiso 0.180(11) 1 d DG . P A 2
C88' C 0.1077(11) 0.9240(12) 0.4915(6) 0.064(5) Uiso 0.180(11) 1 d D . P A 2
H88D H 0.088496 0.976082 0.505378 0.095 Uiso 0.180(11) 1 calc R U P A 2
H88E H 0.098987 0.927289 0.459295 0.095 Uiso 0.180(11) 1 calc R U P A 2
H88F H 0.155997 0.922566 0.498732 0.095 Uiso 0.180(11) 1 calc R U P A 2
C89' C 0.0750(9) 0.5932(9) 0.4900(5) 0.048(4) Uiso 0.180(11) 1 d D . P A 2
H89D H 0.084018 0.550894 0.514238 0.072 Uiso 0.180(11) 1 calc R U P A 2
H89E H 0.114259 0.597610 0.472389 0.072 Uiso 0.180(11) 1 calc R U P A 2
H89F H 0.036662 0.572712 0.470991 0.072 Uiso 0.180(11) 1 calc R U P A 2
C90 C 0.34650(8) 0.58502(11) 0.35262(5) 0.0365(3) Uani 1 1 d . . . . .
H90A H 0.373576 0.535081 0.346916 0.044 Uiso 1 1 calc R U . . .
N91 N 0.37670(7) 0.65833(9) 0.34292(4) 0.0334(3) Uani 1 1 d . . . . .
C92 C 0.44303(8) 0.65010(11) 0.32660(6) 0.0393(4) Uani 1 1 d . . . . .
C93 C 0.49692(9) 0.62286(13) 0.35498(8) 0.0491(4) Uani 1 1 d . . . . .
C94 C 0.56014(10) 0.62125(15) 0.33785(10) 0.0661(6) Uani 1 1 d . . . . .
H94A H 0.597810 0.604552 0.356637 0.079 Uiso 1 1 calc R U . . .
C95 C 0.56885(12) 0.64333(17) 0.29444(11) 0.0735(8) Uani 1 1 d . . . . .
H95A H 0.612278 0.643124 0.283674 0.088 Uiso 1 1 calc R U . . .
C96 C 0.51495(13) 0.66554(14) 0.26688(9) 0.0637(6) Uani 1 1 d . . . . .
H96A H 0.521271 0.678819 0.236702 0.076 Uiso 1 1 calc R U . . .
C97 C 0.45075(10) 0.66921(12) 0.28198(7) 0.0478(4) Uani 1 1 d . . . . .
C98 C 0.48954(12) 0.59231(17) 0.40161(8) 0.0636(6) Uani 1 1 d . . . . .
H98A H 0.450427 0.620810 0.413274 0.095 Uiso 1 1 calc R U . . .
H98B H 0.529586 0.608462 0.420107 0.095 Uiso 1 1 calc R U . . .
H98C H 0.483790 0.527687 0.401954 0.095 Uiso 1 1 calc R U . . .
C99 C 0.39201(12) 0.68923(14) 0.25061(6) 0.0551(5) Uani 1 1 d . . . . .
H99A H 0.362113 0.637737 0.248685 0.083 Uiso 1 1 calc R U . . .
H99B H 0.407441 0.702341 0.221199 0.083 Uiso 1 1 calc R U . . .
H99C H 0.367994 0.740734 0.261409 0.083 Uiso 1 1 calc R U . . .
O100 O 0.22196(18) 0.1747(3) 0.57524(11) 0.0673(9) Uani 0.701(9) 1 d D U P B 1
C101 C 0.2804(2) 0.1511(4) 0.5999(2) 0.0902(17) Uani 0.701(9) 1 d D U P B 1
H10D H 0.319584 0.172397 0.584659 0.108 Uiso 0.701(9) 1 calc R U P B 1
H10E H 0.283328 0.085620 0.602223 0.108 Uiso 0.701(9) 1 calc R U P B 1
C102 C 0.2816(3) 0.1892(7) 0.64392(15) 0.130(3) Uani 0.701(9) 1 d D U P B 1
H10L H 0.322942 0.171951 0.660701 0.195 Uiso 0.701(9) 1 calc R U P B 1
H10M H 0.279397 0.254099 0.641659 0.195 Uiso 0.701(9) 1 calc R U P B 1
H10N H 0.243192 0.167442 0.659199 0.195 Uiso 0.701(9) 1 calc R U P B 1
C103 C 0.2174(5) 0.1364(8) 0.5342(2) 0.108(3) Uani 0.701(9) 1 d D U P B 1
H10F H 0.215425 0.070975 0.537155 0.129 Uiso 0.701(9) 1 calc R U P B 1
H10G H 0.257285 0.151664 0.518109 0.129 Uiso 0.701(9) 1 calc R U P B 1
C104 C 0.1561(6) 0.1694(7) 0.5092(3) 0.137(4) Uani 0.701(9) 1 d D U P B 1
H10O H 0.152511 0.142160 0.479649 0.206 Uiso 0.701(9) 1 calc R U P B 1
H10P H 0.116819 0.153639 0.525161 0.206 Uiso 0.701(9) 1 calc R U P B 1
H10Q H 0.158562 0.234101 0.506169 0.206 Uiso 0.701(9) 1 calc R U P B 1
O105 O 0.2141(7) 0.1451(10) 0.5704(4) 0.111(5) Uiso 0.299(9) 1 d D U P B 2
C106 C 0.2791(7) 0.1157(12) 0.5856(4) 0.103(5) Uiso 0.299(9) 1 d D U P B 2
H10H H 0.313649 0.158420 0.577275 0.124 Uiso 0.299(9) 1 calc R U P B 2
H10I H 0.289034 0.056704 0.573128 0.124 Uiso 0.299(9) 1 calc R U P B 2
C107 C 0.2760(6) 0.1109(10) 0.6350(4) 0.094(4) Uiso 0.299(9) 1 d D U P B 2
H10R H 0.319192 0.091020 0.648351 0.142 Uiso 0.299(9) 1 calc R U P B 2
H10S H 0.265621 0.169849 0.646479 0.142 Uiso 0.299(9) 1 calc R U P B 2
H10T H 0.241180 0.068852 0.642361 0.142 Uiso 0.299(9) 1 calc R U P B 2
C108 C 0.2082(9) 0.1504(17) 0.5248(5) 0.074(4) Uiso 0.299(9) 1 d D U P B 2
H10J H 0.217724 0.091574 0.512042 0.089 Uiso 0.299(9) 1 calc R U P B 2
H10K H 0.241641 0.192998 0.514678 0.089 Uiso 0.299(9) 1 calc R U P B 2
C109 C 0.1411(6) 0.1793(12) 0.5086(4) 0.059(3) Uiso 0.299(9) 1 d D U P B 2
H10U H 0.138717 0.182417 0.476114 0.088 Uiso 0.299(9) 1 calc R U P B 2
H10V H 0.108001 0.136736 0.518071 0.088 Uiso 0.299(9) 1 calc R U P B 2
H10W H 0.131903 0.238098 0.520705 0.088 Uiso 0.299(9) 1 calc R U P B 2
O110 O 0.5045(5) 0.0017(6) 0.5057(2) 0.043(2) Uiso 0.234(10) 1 d D U P C -1
C111 C 0.4779(6) -0.0222(7) 0.5431(3) 0.054(3) Uiso 0.234(10) 1 d D U P C -1
H11A H 0.431242 -0.041808 0.536553 0.064 Uiso 0.234(10) 1 calc R U P C -1
H11B H 0.477558 0.029098 0.563547 0.064 Uiso 0.234(10) 1 calc R U P C -1
C112 C 0.5170(7) -0.0948(7) 0.5640(3) 0.045(3) Uiso 0.234(10) 1 d D U P C -1
H11C H 0.497342 -0.112401 0.591527 0.067 Uiso 0.234(10) 1 calc R U P C -1
H11D H 0.516842 -0.145700 0.543756 0.067 Uiso 0.234(10) 1 calc R U P C -1
H11E H 0.563050 -0.074959 0.570687 0.067 Uiso 0.234(10) 1 calc R U P C -1
C113 C 0.4679(6) 0.0538(6) 0.4764(3) 0.048(3) Uiso 0.234(10) 1 d D U P C -1
H11F H 0.453415 0.108123 0.491573 0.057 Uiso 0.234(10) 1 calc R U P C -1
H11J H 0.427471 0.021204 0.465068 0.057 Uiso 0.234(10) 1 calc R U P C -1
C114 C 0.5073(15) 0.078(2) 0.4402(7) 0.131(10) Uiso 0.234(10) 1 d D U P C -1
H11G H 0.480744 0.115009 0.419176 0.196 Uiso 0.234(10) 1 calc R U P C -1
H11H H 0.546960 0.110379 0.451513 0.196 Uiso 0.234(10) 1 calc R U P C -1
H11I H 0.521072 0.023652 0.425066 0.196 Uiso 0.234(10) 1 calc R U P C -1
O115 O 0.4767(8) -0.0067(6) 0.5085(3) 0.092(3) Uiso 0.266(10) 1 d D U P C -2
C116 C 0.4606(8) -0.0198(8) 0.5507(4) 0.080(4) Uiso 0.266(10) 1 d D U P C -2
H11K H 0.411514 -0.024545 0.551653 0.096 Uiso 0.266(10) 1 calc R U P C -2
H11O H 0.475874 0.031382 0.569235 0.096 Uiso 0.266(10) 1 calc R U P C -2
C117 C 0.4919(9) -0.1004(9) 0.5678(4) 0.071(4) Uiso 0.266(10) 1 d D U P C -2
H11L H 0.480162 -0.109834 0.598405 0.107 Uiso 0.266(10) 1 calc R U P C -2
H11M H 0.476248 -0.150939 0.549472 0.107 Uiso 0.266(10) 1 calc R U P C -2
H11N H 0.540454 -0.095145 0.567013 0.107 Uiso 0.266(10) 1 calc R U P C -2
C118 C 0.4445(7) 0.0610(6) 0.4877(4) 0.065(3) Uiso 0.266(10) 1 d D U P C -2
H11S H 0.446140 0.113768 0.507230 0.078 Uiso 0.266(10) 1 calc R U P C -2
H11T H 0.397080 0.044777 0.481216 0.078 Uiso 0.266(10) 1 calc R U P C -2
C119 C 0.4743(13) 0.0819(15) 0.4471(6) 0.135(9) Uiso 0.266(10) 1 d D U P C -2
H11P H 0.450136 0.131455 0.432381 0.203 Uiso 0.266(10) 1 calc R U P C -2
H11Q H 0.521062 0.098810 0.453517 0.203 Uiso 0.266(10) 1 calc R U P C -2
H11R H 0.472072 0.029916 0.427540 0.203 Uiso 0.266(10) 1 calc R U P C -2

loop_
_atom_site_aniso_label
_atom_site_aniso_U_11
_atom_site_aniso_U_22
_atom_site_aniso_U_33
_atom_site_aniso_U_23
_atom_site_aniso_U_13
_atom_site_aniso_U_12
Mg1 0.0291(2) 0.0361(3) 0.0287(2) -0.0008(2) 0.00024(19) 0.0001(2)
Mg2 0.0297(2) 0.0278(2) 0.0303(2) -0.00094(19) 0.00152(19) -0.00003(19)
Mg3 0.0274(2) 0.0294(2) 0.0376(2) -0.0013(2) 0.00073(19) 0.0007(2)
Mg4 0.0283(2) 0.0335(3) 0.0342(2) -0.0022(2) -0.00236(19) 0.0034(2)
N1 0.0332(6) 0.0406(7) 0.0301(6) 0.0031(5) -0.0001(5) 0.0007(6)
C1 0.0373(8) 0.0403(9) 0.0339(7) 0.0034(7) -0.0021(6) 0.0014(7)
C2 0.0311(7) 0.0459(9) 0.0390(8) 0.0048(7) -0.0026(6) 0.0033(7)
C3 0.0315(7) 0.0378(8) 0.0344(7) -0.0017(6) -0.0006(6) -0.0007(6)
N3 0.0331(6) 0.0359(7) 0.0283(6) 0.0011(5) 0.0003(5) -0.0009(5)
C4 0.0433(9) 0.0611(12) 0.0446(9) 0.0143(9) -0.0026(8) 0.0049(9)
C5 0.0335(8) 0.0504(10) 0.0490(9) 0.0067(8) 0.0005(7) -0.0043(8)
N6 0.0339(6) 0.0338(7) 0.0292(6) 0.0012(5) 0.0010(5) 0.0001(5)
C6 0.0397(8) 0.0397(9) 0.0331(7) -0.0029(7) -0.0003(6) 0.0048(7)
C7 0.0502(9) 0.0323(8) 0.0402(8) -0.0047(7) -0.0002(7) 0.0077(7)
C8 0.0379(8) 0.0305(8) 0.0385(8) 0.0012(6) -0.0024(6) 0.0028(6)
N8 0.0358(6) 0.0298(6) 0.0337(6) 0.0011(5) 0.0000(5) -0.0014(5)
C9 0.0913(16) 0.0504(11) 0.0375(9) -0.0075(8) 0.0063(10) 0.0160(11)
C10 0.0612(11) 0.0310(8) 0.0504(9) 0.0026(7) 0.0021(9) 0.0028(8)
C11 0.0339(8) 0.0562(10) 0.0300(7) 0.0047(7) -0.0012(6) -0.0013(7)
C12 0.0409(9) 0.0659(12) 0.0313(7) 0.0003(8) -0.0015(7) 0.0059(9)
C13 0.0441(10) 0.0952(18) 0.0363(9) -0.0050(10) 0.0034(8) 0.0058(11)
C14 0.0434(10) 0.118(2) 0.0391(9) 0.0047(12) 0.0066(8) -0.0145(12)
C15 0.0523(11) 0.0872(17) 0.0483(10) 0.0130(11) 0.0024(9) -0.0213(12)
C16 0.0440(9) 0.0600(12) 0.0418(9) 0.0088(8) 0.0008(7) -0.0092(9)
C17 0.0728(14) 0.0572(12) 0.0470(10) -0.0052(9) 0.0126(10) 0.0104(11)
C18 0.0867(19) 0.0801(18) 0.0875(18) -0.0268(15) -0.0110(15) 0.0278(16)
C19 0.0604(15) 0.0701(17) 0.126(2) -0.0222(17) 0.0030(16) -0.0070(13)
C20 0.0671(14) 0.0491(12) 0.0796(14) 0.0082(11) 0.0201(12) -0.0081(10)
C21 0.091(2) 0.0720(18) 0.144(3) 0.043(2) 0.020(2) 0.0079(17)
C22 0.097(2) 0.0596(15) 0.0902(18) -0.0179(13) 0.0265(16) -0.0254(14)
C23 0.0424(8) 0.0286(7) 0.0355(7) 0.0013(6) 0.0050(7) -0.0016(6)
C24 0.0449(9) 0.0318(8) 0.0500(9) 0.0023(7) 0.0080(8) -0.0035(7)
C25 0.0524(11) 0.0432(10) 0.0646(12) 0.0023(9) 0.0220(10) -0.0030(9)
C26 0.0741(14) 0.0459(10) 0.0445(10) 0.0021(8) 0.0221(10) -0.0001(10)
C27 0.0719(13) 0.0450(10) 0.0375(8) 0.0024(8) 0.0085(9) 0.0033(9)
C28 0.0514(10) 0.0387(9) 0.0358(8) 0.0027(7) 0.0035(7) -0.0002(8)
C29 0.0397(9) 0.0419(9) 0.0575(10) -0.0005(8) 0.0030(8) -0.0052(8)
C30 0.0831(17) 0.0662(15) 0.0864(17) 0.0127(13) -0.0144(14) -0.0347(14)
C31 0.0687(14) 0.0509(12) 0.0801(15) 0.0016(11) -0.0159(12) 0.0035(11)
C32 0.0488(10) 0.0679(13) 0.0349(8) 0.0018(8) -0.0039(7) 0.0031(9)
C33 0.0577(12) 0.0775(16) 0.0526(11) 0.0016(11) -0.0097(9) -0.0099(12)
C34 0.0705(15) 0.0802(17) 0.0586(12) 0.0049(12) -0.0122(11) 0.0202(13)
N41 0.0329(6) 0.0305(6) 0.0418(7) 0.0008(5) 0.0042(5) 0.0024(5)
C41 0.0409(9) 0.0342(8) 0.0447(8) 0.0034(7) 0.0065(7) -0.0027(7)
C42 0.0357(8) 0.0400(9) 0.0544(10) 0.0032(8) 0.0093(7) -0.0056(7)
C43 0.0310(8) 0.0394(9) 0.0470(8) -0.0034(7) 0.0020(7) -0.0019(7)
N43 0.0303(6) 0.0307(6) 0.0400(6) -0.0012(5) -0.0024(5) 0.0005(5)
C44 0.0496(11) 0.0380(10) 0.0812(14) 0.0112(9) 0.0106(10) -0.0037(8)
C45 0.0321(9) 0.0530(11) 0.0845(14) 0.0076(11) 0.0009(9) -0.0029(8)
N46 0.0296(6) 0.0336(7) 0.0396(7) -0.0011(5) -0.0039(5) 0.0020(5)
C46 0.0322(8) 0.0402(9) 0.0411(8) -0.0040(7) -0.0029(6) 0.0009(7)
C47 0.0404(9) 0.0487(10) 0.0363(8) -0.0026(7) -0.0053(7) 0.0032(8)
C48 0.0331(8) 0.0458(9) 0.0396(8) 0.0042(7) -0.0046(6) 0.0035(7)
N48 0.0300(6) 0.0378(7) 0.0414(7) 0.0000(6) -0.0016(5) 0.0060(6)
C49 0.0619(12) 0.0484(11) 0.0483(10) -0.0106(8) -0.0072(9) 0.0093(9)
C50 0.0552(11) 0.0633(13) 0.0471(10) 0.0024(9) -0.0111(9) 0.0172(10)
C51 0.0347(8) 0.0264(7) 0.0479(9) 0.0024(6) 0.0043(7) 0.0012(6)
C52 0.0431(9) 0.0334(8) 0.0495(9) 0.0008(7) 0.0076(8) 0.0033(7)
C53 0.0494(10) 0.0438(10) 0.0583(11) -0.0013(8) 0.0148(9) 0.0080(8)
C54 0.0398(9) 0.0451(10) 0.0753(13) 0.0042(9) 0.0139(9) 0.0092(8)
C55 0.0383(9) 0.0478(10) 0.0639(11) 0.0089(9) -0.0008(8) 0.0065(8)
C56 0.0384(9) 0.0369(9) 0.0534(10) 0.0074(8) 0.0037(7) 0.0027(7)
C57 0.0515(11) 0.0603(12) 0.0448(9) -0.0026(9) 0.0057(8) 0.0101(9)
C58 0.0887(18) 0.0745(16) 0.0567(12) 0.0122(12) -0.0026(12) -0.0011(14)
C59 0.106(2) 0.082(2) 0.0872(19) -0.0024(16) -0.0300(18) -0.0192(18)
C60 0.0470(10) 0.0651(13) 0.0479(10) 0.0064(9) -0.0017(8) 0.0069(9)
C61 0.0883(19) 0.101(2) 0.0657(14) 0.0314(15) 0.0077(14) 0.0190(17)
C62 0.0763(16) 0.093(2) 0.0684(14) -0.0211(14) 0.0047(13) -0.0048(15)
C63 0.0314(8) 0.0432(9) 0.0437(8) -0.0005(7) -0.0056(7) 0.0098(7)
C64 0.0331(8) 0.0505(10) 0.0562(10) -0.0025(8) 0.0004(8) 0.0077(8)
C65 0.0397(10) 0.0661(13) 0.0646(12) -0.0043(10) 0.0073(9) 0.0118(9)
C66 0.0524(11) 0.0638(13) 0.0682(13) -0.0133(11) 0.0069(10) 0.0211(10)
C67 0.0563(12) 0.0462(11) 0.0691(12) -0.0091(10) -0.0013(10) 0.0142(9)
C68 0.0408(9) 0.0441(10) 0.0492(9) 0.0004(8) -0.0039(7) 0.0104(8)
C69 0.0408(10) 0.0534(12) 0.0916(16) -0.0026(11) 0.0223(11) 0.0027(9)
C70 0.122(3) 0.086(2) 0.0755(17) -0.0210(15) -0.0026(17) -0.034(2)
C71 0.0728(16) 0.0763(18) 0.100(2) 0.0231(16) -0.0172(15) -0.0264(14)
C72 0.0504(11) 0.0390(10) 0.0727(13) 0.0041(9) 0.0018(10) 0.0056(8)
C73 0.0549(13) 0.0781(18) 0.1020(19) -0.0059(15) -0.0060(13) -0.0085(13)
C74 0.0835(19) 0.0646(16) 0.131(3) 0.0414(18) 0.0298(19) 0.0194(15)
C80 0.0333(8) 0.0374(8) 0.0404(8) -0.0066(7) -0.0010(6) 0.0029(7)
N81 0.0308(6) 0.0425(7) 0.0367(7) -0.0063(6) -0.0008(5) 0.0017(6)
C82 0.0353(12) 0.079(2) 0.0342(12) -0.0127(14) -0.0047(8) 0.0138(14)
C83 0.0551(18) 0.088(3) 0.067(2) -0.038(2) -0.0118(15) 0.030(2)
C84 0.087(3) 0.158(6) 0.079(3) -0.064(3) -0.018(2) 0.066(4)
C85 0.080(3) 0.228(10) 0.057(2) -0.026(3) 0.0134(19) 0.063(4)
C86 0.058(2) 0.209(8) 0.0476(16) 0.017(3) 0.0129(15) 0.030(3)
C87 0.0468(15) 0.106(4) 0.0430(14) 0.0029(19) 0.0019(11) 0.012(2)
C88 0.095(3) 0.058(2) 0.145(5) -0.041(3) -0.003(3) 0.020(2)
C89 0.0567(19) 0.113(4) 0.072(3) 0.035(3) 0.0097(17) -0.010(2)
C90 0.0345(8) 0.0314(8) 0.0435(8) -0.0009(6) 0.0020(7) 0.0020(6)
N91 0.0319(6) 0.0305(6) 0.0377(6) -0.0015(5) 0.0031(5) 0.0012(5)
C92 0.0350(8) 0.0277(7) 0.0562(9) -0.0048(7) 0.0101(7) -0.0013(6)
C93 0.0375(9) 0.0359(9) 0.0738(12) -0.0046(9) 0.0018(9) 0.0047(7)
C94 0.0355(9) 0.0469(11) 0.116(2) -0.0065(12) 0.0076(12) 0.0053(9)
C95 0.0499(12) 0.0531(13) 0.122(2) -0.0069(14) 0.0410(14) -0.0027(10)
C96 0.0694(15) 0.0421(10) 0.0842(15) -0.0074(10) 0.0405(13) -0.0085(10)
C97 0.0558(11) 0.0301(8) 0.0599(10) -0.0038(8) 0.0218(9) -0.0040(8)
C98 0.0549(12) 0.0615(13) 0.0723(13) 0.0000(11) -0.0116(10) 0.0160(11)
C99 0.0755(14) 0.0449(10) 0.0461(9) 0.0006(8) 0.0126(10) 0.0006(10)
O100 0.0609(16) 0.074(2) 0.0670(16) -0.0015(15) 0.0075(11) 0.0139(16)
C101 0.059(2) 0.097(4) 0.114(4) 0.016(3) 0.003(2) 0.020(2)
C102 0.088(3) 0.224(10) 0.076(3) 0.037(4) -0.008(2) 0.036(5)
C103 0.116(5) 0.129(7) 0.081(4) -0.037(5) 0.030(4) -0.033(5)
C104 0.222(11) 0.080(5) 0.100(4) 0.013(3) -0.064(6) -0.034(6)

loop_
_atom_type_symbol
_atom_type_description
_atom_type_scat_dispersion_real
_atom_type_scat_dispersion_imag
_atom_type_scat_source
C C 0.0181 0.0091 'International Tables Vol C Tables 4.2.6.8 and 6.1.1.4'
H H 0.0000 0.0000 'International Tables Vol C Tables 4.2.6.8 and 6.1.1.4'
Mg Mg 0.1719 0.1771 'International Tables Vol C Tables 4.2.6.8 and 6.1.1.4'
N N 0.0311 0.0180 'International Tables Vol C Tables 4.2.6.8 and 6.1.1.4'
O O 0.0492 0.0322 'International Tables Vol C Tables 4.2.6.8 and 6.1.1.4'

loop_
_geom_angle_atom_site_label_1
_geom_angle_atom_site_label_2
_geom_angle_atom_site_label_3
_geom_angle
_geom_angle_site_symmetry_1
_geom_angle_site_symmetry_3
_geom_angle_publ_flag
N3 Mg1 N1 90.30(6) . . ?
N3 Mg1 N81 121.96(6) . . ?
N1 Mg1 N81 119.88(6) . . ?
N3 Mg1 C80 110.42(5) . . ?
N1 Mg1 C80 144.85(5) . . ?
N81 Mg1 C80 24.96(5) . . ?
N3 Mg1 Mg3 92.86(4) . . ?
N1 Mg1 Mg3 120.21(5) . . ?
N81 Mg1 Mg3 108.18(4) . . ?
C80 Mg1 Mg3 87.84(4) . . ?
N6 Mg2 N8 90.54(6) . . ?
N6 Mg2 N91 118.04(6) . . ?
N8 Mg2 N91 125.48(6) . . ?
N6 Mg2 Mg4 90.12(4) . . ?
N8 Mg2 Mg4 115.59(4) . . ?
N91 Mg2 Mg4 110.02(4) . . ?
N43 Mg3 N41 89.62(6) . . ?
N43 Mg3 C90 129.12(6) . . ?
N41 Mg3 C90 104.77(6) . . ?
N43 Mg3 Mg1 105.59(4) . . ?
N41 Mg3 Mg1 129.32(4) . . ?
C90 Mg3 Mg1 101.87(5) . . ?
N43 Mg3 Mg4 56.37(4) . . ?
N41 Mg3 Mg4 145.79(4) . . ?
C90 Mg3 Mg4 100.56(5) . . ?
Mg1 Mg3 Mg4 65.301(14) . . ?
N46 Mg4 N48 90.02(6) . . ?
N46 Mg4 C80 121.51(6) . . ?
N48 Mg4 C80 103.10(6) . . ?
N46 Mg4 Mg2 108.52(4) . . ?
N48 Mg4 Mg2 131.08(5) . . ?
C80 Mg4 Mg2 104.27(5) . . ?
N46 Mg4 Mg3 56.77(4) . . ?
N48 Mg4 Mg3 146.68(5) . . ?
C80 Mg4 Mg3 97.59(5) . . ?
Mg2 Mg4 Mg3 66.159(14) . . ?
C1 N1 C11 119.48(13) . . ?
C1 N1 Mg1 121.56(11) . . ?
C11 N1 Mg1 118.75(10) . . ?
N1 C1 C2 123.92(15) . . ?
N1 C1 C4 120.42(15) . . ?
C2 C1 C4 115.66(15) . . ?
C1 C2 C3 128.86(15) . . ?
N3 C3 C2 122.97(15) . . ?
N3 C3 C5 120.15(15) . . ?
C2 C3 C5 116.82(15) . . ?
C3 N3 N6 114.41(13) . . ?
C3 N3 Mg1 123.29(11) . . ?
N6 N3 Mg1 121.74(10) . . ?
C6 N6 N3 115.68(12) . . ?
C6 N6 Mg2 125.14(11) . . ?
N3 N6 Mg2 118.93(10) . . ?
N6 C6 C7 123.11(14) . . ?
N6 C6 C9 120.13(16) . . ?
C7 C6 C9 116.75(16) . . ?
C8 C7 C6 129.00(16) . . ?
N8 C8 C7 124.53(15) . . ?
N8 C8 C10 119.79(15) . . ?
C7 C8 C10 115.68(15) . . ?
C8 N8 C23 117.36(14) . . ?
C8 N8 Mg2 122.31(11) . . ?
C23 N8 Mg2 120.23(10) . . ?
C16 C11 C12 121.01(17) . . ?
C16 C11 N1 120.72(17) . . ?
C12 C11 N1 118.13(17) . . ?
C13 C12 C11 118.2(2) . . ?
C13 C12 C17 120.5(2) . . ?
C11 C12 C17 121.27(17) . . ?
C14 C13 C12 121.3(2) . . ?
C13 C14 C15 120.07(19) . . ?
C14 C15 C16 121.4(2) . . ?
C15 C16 C11 117.9(2) . . ?
C15 C16 C20 119.1(2) . . ?
C11 C16 C20 122.96(17) . . ?
C19 C17 C12 112.7(2) . . ?
C19 C17 C18 109.5(2) . . ?
C12 C17 C18 113.7(2) . . ?
C16 C20 C22 113.1(2) . . ?
C16 C20 C21 110.0(2) . . ?
C22 C20 C21 109.9(2) . . ?
C28 C23 C24 120.52(15) . . ?
C28 C23 N8 120.01(15) . . ?
C24 C23 N8 119.40(15) . . ?
C25 C24 C23 117.89(18) . . ?
C25 C24 C29 120.25(18) . . ?
C23 C24 C29 121.85(15) . . ?
C26 C25 C24 121.6(2) . . ?
C27 C26 C25 119.74(17) . . ?
C26 C27 C28 121.5(2) . . ?
C27 C28 C23 118.51(18) . . ?
C27 C28 C32 119.13(17) . . ?
C23 C28 C32 122.36(15) . . ?
C31 C29 C24 112.15(17) . . ?
C31 C29 C30 109.7(2) . . ?
C24 C29 C30 112.25(18) . . ?
C28 C32 C33 112.40(18) . . ?
C28 C32 C34 110.81(19) . . ?
C33 C32 C34 110.52(18) . . ?
C41 N41 C51 119.48(14) . . ?
C41 N41 Mg3 120.49(11) . . ?
C51 N41 Mg3 119.85(10) . . ?
N41 C41 C42 123.35(16) . . ?
N41 C41 C44 119.90(16) . . ?
C42 C41 C44 116.73(16) . . ?
C41 C42 C43 128.26(16) . . ?
N43 C43 C42 122.99(15) . . ?
N43 C43 C45 120.68(16) . . ?
C42 C43 C45 116.32(16) . . ?
C43 N43 N46 117.31(13) . . ?
C43 N43 Mg3 119.03(11) . . ?
N46 N43 Mg3 119.58(10) . . ?
C46 N46 N43 117.69(14) . . ?
C46 N46 Mg4 119.86(12) . . ?
N43 N46 Mg4 118.78(10) . . ?
N46 C46 C47 121.94(16) . . ?
N46 C46 C49 121.21(16) . . ?
C47 C46 C49 116.85(15) . . ?
C48 C47 C46 128.91(16) . . ?
N48 C48 C47 123.91(16) . . ?
N48 C48 C50 119.28(16) . . ?
C47 C48 C50 116.82(16) . . ?
C48 N48 C63 118.66(14) . . ?
C48 N48 Mg4 119.25(11) . . ?
C63 N48 Mg4 121.82(11) . . ?
C56 C51 C52 120.37(16) . . ?
C56 C51 N41 121.36(15) . . ?
C52 C51 N41 118.09(15) . . ?
C53 C52 C51 118.75(18) . . ?
C53 C52 C57 119.71(17) . . ?
C51 C52 C57 121.52(16) . . ?
C54 C53 C52 121.30(18) . . ?
C55 C54 C53 119.63(17) . . ?
C54 C55 C56 121.21(19) . . ?
C51 C56 C55 118.72(18) . . ?
C51 C56 C60 122.19(16) . . ?
C55 C56 C60 119.09(18) . . ?
C52 C57 C59 111.6(2) . . ?
C52 C57 C58 111.50(19) . . ?
C59 C57 C58 110.7(2) . . ?
C56 C60 C62 111.79(19) . . ?
C56 C60 C61 110.7(2) . . ?
C62 C60 C61 110.5(2) . . ?
C68 C63 C64 120.61(17) . . ?
C68 C63 N48 121.23(16) . . ?
C64 C63 N48 117.99(16) . . ?
C65 C64 C63 118.84(19) . . ?
C65 C64 C69 118.97(18) . . ?
C63 C64 C69 122.14(17) . . ?
C66 C65 C64 120.9(2) . . ?
C65 C66 C67 120.22(19) . . ?
C66 C67 C68 121.1(2) . . ?
C63 C68 C67 118.29(19) . . ?
C63 C68 C72 122.25(17) . . ?
C67 C68 C72 119.43(19) . . ?
C70 C69 C64 111.9(2) . . ?
C70 C69 C71 109.1(2) . . ?
C64 C69 C71 112.1(2) . . ?
C68 C72 C73 110.3(2) . . ?
C68 C72 C74 112.53(19) . . ?
C73 C72 C74 110.2(2) . . ?
N81 C80 Mg4 142.16(13) . . ?
N81 C80 Mg1 43.53(8) . . ?
Mg4 C80 Mg1 99.12(6) . . ?
C80 N81 C82' 120.3(7) . . ?
C80 N81 C82 115.11(17) . . ?
C80 N81 Mg1 111.51(11) . . ?
C82' N81 Mg1 127.1(6) . . ?
C82 N81 Mg1 133.33(15) . . ?
C83 C82 C87 120.0 . . ?
C83 C82 N81 121.42(17) . . ?
C87 C82 N81 118.58(17) . . ?
C82 C83 C84 120.0 . . ?
C82 C83 C88 121.9(2) . . ?
C84 C83 C88 118.0(2) . . ?
C85 C84 C83 120.0 . . ?
C84 C85 C86 120.0 . . ?
C85 C86 C87 120.0 . . ?
C86 C87 C82 120.0 . . ?
C86 C87 C89 119.2(2) . . ?
C82 C87 C89 120.7(2) . . ?
C83' C82' C87' 120.0 . . ?
C83' C82' N81 118.7(6) . . ?
C87' C82' N81 121.2(6) . . ?
C82' C83' C84' 120.0 . . ?
C82' C83' C88' 122.2(10) . . ?
C84' C83' C88' 117.7(10) . . ?
C85' C84' C83' 120.0 . . ?
C84' C85' C86' 120.0 . . ?
C85' C86' C87' 120.0 . . ?
C86' C87' C82' 120.0 . . ?
C86' C87' C89' 120.9(8) . . ?
C82' C87' C89' 119.0(8) . . ?
N91 C90 Mg3 139.01(12) . . ?
C90 N91 C92 116.99(14) . . ?
C90 N91 Mg2 115.81(11) . . ?
C92 N91 Mg2 127.19(11) . . ?
C97 C92 C93 121.55(17) . . ?
C97 C92 N91 118.04(17) . . ?
C93 C92 N91 120.40(17) . . ?
C92 C93 C94 117.5(2) . . ?
C92 C93 C98 123.21(18) . . ?
C94 C93 C98 119.2(2) . . ?
C95 C94 C93 121.4(2) . . ?
C96 C95 C94 119.8(2) . . ?
C95 C96 C97 121.5(2) . . ?
C96 C97 C92 118.0(2) . . ?
C96 C97 C99 120.5(2) . . ?
C92 C97 C99 121.44(17) . . ?
C103 O100 C101 112.5(5) . . ?
O100 C101 C102 110.7(4) . . ?
O100 C103 C104 109.0(7) . . ?
C108 O105 C106 111.1(12) . . ?
O105 C106 C107 103.9(10) . . ?
O105 C108 C109 111.7(12) . . ?
C111 O110 C113 118.6(10) . . ?
O110 C111 C112 109.6(11) . . ?
O110 C113 C114 109.8(12) . . ?
C118 O115 C116 114.6(10) . . ?
O115 C116 C117 109.5(11) . . ?
O115 C118 C119 110.7(12) . . ?

loop_
_geom_bond_atom_site_label_1
_geom_bond_atom_site_label_2
_geom_bond_distance
_geom_bond_site_symmetry_2
_geom_bond_publ_flag
Mg1 N3 2.0561(14) . ?
Mg1 N1 2.0674(13) . ?
Mg1 N81 2.1185(15) . ?
Mg1 C80 2.8616(18) . ?
Mg1 Mg3 3.5355(7) . ?
Mg2 N6 2.0497(13) . ?
Mg2 N8 2.0749(14) . ?
Mg2 N91 2.1428(14) . ?
Mg2 Mg4 3.5509(7) . ?
Mg3 N43 2.0517(14) . ?
Mg3 N41 2.0637(15) . ?
Mg3 C90 2.1830(17) . ?
Mg3 Mg4 3.6198(7) . ?
Mg4 N46 2.0488(15) . ?
Mg4 N48 2.0546(14) . ?
Mg4 C80 2.1778(17) . ?
N1 C1 1.334(2) . ?
N1 C11 1.436(2) . ?
C1 C2 1.401(2) . ?
C1 C4 1.515(2) . ?
C2 C3 1.414(2) . ?
C3 N3 1.325(2) . ?
C3 C5 1.513(2) . ?
N3 N6 1.4416(18) . ?
N6 C6 1.315(2) . ?
C6 C7 1.407(3) . ?
C6 C9 1.518(2) . ?
C7 C8 1.401(2) . ?
C8 N8 1.336(2) . ?
C8 C10 1.514(2) . ?
N8 C23 1.444(2) . ?
C11 C16 1.405(3) . ?
C11 C12 1.407(3) . ?
C12 C13 1.399(3) . ?
C12 C17 1.512(3) . ?
C13 C14 1.373(4) . ?
C14 C15 1.373(4) . ?
C15 C16 1.404(3) . ?
C16 C20 1.516(3) . ?
C17 C19 1.505(4) . ?
C17 C18 1.521(3) . ?
C20 C22 1.520(4) . ?
C20 C21 1.534(4) . ?
C23 C28 1.406(3) . ?
C23 C24 1.410(3) . ?
C24 C25 1.399(3) . ?
C24 C29 1.519(3) . ?
C25 C26 1.379(3) . ?
C26 C27 1.368(3) . ?
C27 C28 1.395(3) . ?
C28 C32 1.511(3) . ?
C29 C31 1.509(3) . ?
C29 C30 1.527(3) . ?
C32 C33 1.527(3) . ?
C32 C34 1.533(3) . ?
N41 C41 1.329(2) . ?
N41 C51 1.432(2) . ?
C41 C42 1.401(3) . ?
C41 C44 1.516(3) . ?
C42 C43 1.414(3) . ?
C43 N43 1.322(2) . ?
C43 C45 1.511(2) . ?
N43 N46 1.4347(19) . ?
N46 C46 1.320(2) . ?
C46 C47 1.420(3) . ?
C46 C49 1.510(3) . ?
C47 C48 1.387(3) . ?
C48 N48 1.342(2) . ?
C48 C50 1.519(2) . ?
N48 C63 1.440(2) . ?
C51 C56 1.397(3) . ?
C51 C52 1.412(3) . ?
C52 C53 1.392(3) . ?
C52 C57 1.516(3) . ?
C53 C54 1.382(3) . ?
C54 C55 1.378(3) . ?
C55 C56 1.403(3) . ?
C56 C60 1.519(3) . ?
C57 C59 1.520(4) . ?
C57 C58 1.520(3) . ?
C60 C62 1.521(4) . ?
C60 C61 1.533(3) . ?
C63 C68 1.399(3) . ?
C63 C64 1.410(3) . ?
C64 C65 1.391(3) . ?
C64 C69 1.519(3) . ?
C65 C66 1.373(4) . ?
C66 C67 1.378(3) . ?
C67 C68 1.400(3) . ?
C68 C72 1.513(3) . ?
C69 C70 1.517(4) . ?
C69 C71 1.526(4) . ?
C72 C73 1.520(4) . ?
C72 C74 1.523(3) . ?
C80 N81 1.298(2) . ?
N81 C82' 1.440(7) . ?
N81 C82 1.4499(19) . ?
C82 C83 1.3900 . ?
C82 C87 1.3900 . ?
C83 C84 1.3900 . ?
C83 C88 1.506(6) . ?
C84 C85 1.3900 . ?
C85 C86 1.3900 . ?
C86 C87 1.3900 . ?
C87 C89 1.491(6) . ?
C82' C83' 1.3900 . ?
C82' C87' 1.3900 . ?
C83' C84' 1.3900 . ?
C83' C88' 1.498(14) . ?
C84' C85' 1.3900 . ?
C85' C86' 1.3900 . ?
C86' C87' 1.3900 . ?
C87' C89' 1.507(11) . ?
C90 N91 1.302(2) . ?
N91 C92 1.455(2) . ?
C92 C97 1.397(3) . ?
C92 C93 1.398(3) . ?
C93 C94 1.401(3) . ?
C93 C98 1.499(3) . ?
C94 C95 1.375(4) . ?
C95 C96 1.364(4) . ?
C96 C97 1.396(3) . ?
C97 C99 1.496(3) . ?
O100 C103 1.364(7) . ?
O100 C101 1.396(5) . ?
C101 C102 1.446(7) . ?
C103 C104 1.490(9) . ?
O105 C108 1.377(13) . ?
O105 C106 1.426(12) . ?
C106 C107 1.499(13) . ?
C108 C109 1.470(13) . ?
O110 C111 1.329(12) . ?
O110 C113 1.362(10) . ?
C111 C112 1.466(11) . ?
C113 C114 1.439(16) . ?
O115 C118 1.341(11) . ?
O115 C116 1.349(11) . ?
C116 C117 1.448(14) . ?
C118 C119 1.435(14) . ?
